data_4313867
loop_
_publ_author_name
'David R. Manke'
'Daniel G. Nocera'

_publ_contact_author 'Daniel G. Nocera'
_publ_contact_author_email nocera@mit.edu
_publ_section_title
;
 Bis(alkylamido)phenylborane Complexes of Zirconium, Hafnium, and Vanadium
;
_journal_name_full 'Inorganic Chemistry'
_journal_page_first 4431
_journal_page_last 4436
_journal_paper_doi 10.1021/ic0340478
_journal_volume 42
_journal_year 2003
_chemical_formula_sum 'C28 H46 B2 N4 V'
_chemical_formula_weight 511.26
_chemical_name_systematic Bis(bis(tert-butylamido)phenylborane)-vanadium
_space_group_IT_number 60
_symmetry_cell_setting orthorhombic
_symmetry_space_group_name_Hall '-P 2n 2ab'
_symmetry_space_group_name_H-M 'P b c n'
_atom_sites_solution_hydrogens geom
_atom_sites_solution_primary direct
_atom_sites_solution_secondary difmap
_cell_angle_alpha 90.00
_cell_angle_beta 90.00
_cell_angle_gamma 90.00
_cell_formula_units_Z 4
_cell_length_a 17.297(7)
_cell_length_b 8.976(4)
_cell_length_c 20.237(9)
_cell_measurement_temperature 183(2)
_cell_volume 3142(2)
_computing_cell_refinement 'Bruker SMART'
_computing_data_collection 'Bruker SMART'
_computing_data_reduction 'Bruker SHELXTL'
_computing_molecular_graphics 'Bruker SHELXTL'
_computing_publication_material 'Bruker SHELXTL'
_computing_structure_refinement 'SHELXL-97 (Sheldrick, 1997)'
_computing_structure_solution 'SHELXS-97 (Sheldrick, 1990)'
_diffrn_ambient_temperature 183(2)
_diffrn_measured_fraction_theta_full 0.989
_diffrn_measured_fraction_theta_max 0.989
_diffrn_measurement_device_type 'CCD area detector'
_diffrn_measurement_method 'phi and omega scans'
_diffrn_radiation_monochromator graphite
_diffrn_radiation_source 'fine-focus sealed tube'
_diffrn_radiation_type MoK\a
_diffrn_radiation_wavelength 0.71073
_diffrn_reflns_av_R_equivalents 0.0551
_diffrn_reflns_av_sigmaI/netI 0.0634
_diffrn_reflns_limit_h_max 16
_diffrn_reflns_limit_h_min -14
_diffrn_reflns_limit_k_max 8
_diffrn_reflns_limit_k_min -8
_diffrn_reflns_limit_l_max 19
_diffrn_reflns_limit_l_min -5
_diffrn_reflns_number 4017
_diffrn_reflns_theta_full 20.00
_diffrn_reflns_theta_max 20.00
_diffrn_reflns_theta_min 2.33
_exptl_absorpt_coefficient_mu 0.336
_exptl_absorpt_correction_T_max 0.7911
_exptl_absorpt_correction_T_min 0.5906
_exptl_absorpt_correction_type empirical
_exptl_crystal_colour red
_exptl_crystal_density_diffrn 1.081
_exptl_crystal_density_method 'not measured'
_exptl_crystal_description needle
_exptl_crystal_F_000 1100
_exptl_crystal_size_max 0.07
_exptl_crystal_size_mid 0.08
_exptl_crystal_size_min 0.39
_refine_diff_density_max 0.255
_refine_diff_density_min -0.273
_refine_diff_density_rms 0.041
_refine_ls_extinction_coef 0.0003(8)
_refine_ls_extinction_expression Fc^*^=kFc[1+0.001xFc^2^\l^3^/sin(2\q)]^-1/4^
_refine_ls_extinction_method SHELXL
_refine_ls_goodness_of_fit_ref 0.947
_refine_ls_hydrogen_treatment mixed
_refine_ls_matrix_type full
_refine_ls_number_parameters 166
_refine_ls_number_reflns 1457
_refine_ls_number_restraints 0
_refine_ls_restrained_S_all 0.947
_refine_ls_R_factor_all 0.0786
_refine_ls_R_factor_gt 0.0435
_refine_ls_shift/su_max 0.000
_refine_ls_shift/su_mean 0.000
_refine_ls_structure_factor_coef Fsqd
_refine_ls_weighting_details 'calc w=1/[\s^2^(Fo^2^)+(0.0693P)^2^+0.0000P] where P=(Fo^2^+2Fc^2^)/3'
_refine_ls_weighting_scheme calc
_refine_ls_wR_factor_gt 0.1064
_refine_ls_wR_factor_ref 0.1160
_reflns_number_gt 942
_reflns_number_total 1457
_reflns_threshold_expression >2sigma(I)
_cod_data_source_file ic0340478rom20030428_120204_5.cif
_cod_data_source_block compd5
_cod_depositor_comments
;

2021-05-16
Formula fixed to be consistent with given Z
                 miguel
;
_cod_original_formula_sum 'C28 H46 B2 N4 V2'
_cod_original_formula_weight 562.19
_cod_database_code 4313867

loop_
_symmetry_equiv_pos_as_xyz
'x, y, z'
'-x+1/2, -y+1/2, z+1/2'
'-x, y, -z+1/2'
'x+1/2, -y+1/2, -z'
'-x, -y, -z'
'x-1/2, y-1/2, -z-1/2'
'x, -y, z-1/2'
'-x-1/2, y-1/2, z'

loop_
_atom_site_label
_atom_site_type_symbol
_atom_site_fract_x
_atom_site_fract_y
_atom_site_fract_z
_atom_site_U_iso_or_equiv
_atom_site_adp_type
_atom_site_occupancy
_atom_site_symmetry_multiplicity
_atom_site_calc_flag
_atom_site_refinement_flags
_atom_site_disorder_assembly
_atom_site_disorder_group
V1 V 0.0000 0.21306(11) 0.7500 0.0421(5) Uani 1 2 d S . .
B1 B 0.0622(3) 0.2136(6) 0.6494(2) 0.0362(13) Uani 1 1 d . . .
N1 N 0.08079(19) 0.1201(4) 0.70623(15) 0.0389(10) Uani 1 1 d . . .
N2 N 0.0044(2) 0.3039(4) 0.83201(14) 0.0409(9) Uani 1 1 d . . .
C1 C 0.1062(2) 0.2142(5) 0.58130(19) 0.0346(11) Uani 1 1 d . . .
C2 C 0.1671(3) 0.3105(5) 0.5695(2) 0.0562(14) Uani 1 1 d . . .
H2 H 0.1821 0.3789 0.6030 0.067 Uiso 1 1 calc R . .
C3 C 0.2072(3) 0.3095(7) 0.5090(3) 0.0723(17) Uani 1 1 d . . .
H3 H 0.2483 0.3775 0.5014 0.087 Uiso 1 1 calc R . .
C4 C 0.1863(4) 0.2094(8) 0.4612(3) 0.0706(17) Uani 1 1 d . . .
H4 H 0.2137 0.2063 0.4206 0.085 Uiso 1 1 calc R . .
C5 C 0.1265(4) 0.1145(6) 0.4719(3) 0.0704(16) Uani 1 1 d . . .
H5 H 0.1112 0.0466 0.4383 0.084 Uiso 1 1 calc R . .
C6 C 0.0882(3) 0.1170(5) 0.5313(2) 0.0528(13) Uani 1 1 d . . .
H6 H 0.0472 0.0482 0.5381 0.063 Uiso 1 1 calc R . .
C7 C 0.1389(3) 0.0026(5) 0.7159(2) 0.0467(12) Uani 1 1 d . . .
C8 C 0.2194(3) 0.0628(5) 0.7043(2) 0.0751(17) Uani 1 1 d . . .
H8A H 0.2243 0.0950 0.6582 0.113 Uiso 1 1 calc R . .
H8B H 0.2574 -0.0154 0.7134 0.113 Uiso 1 1 calc R . .
H8C H 0.2285 0.1477 0.7336 0.113 Uiso 1 1 calc R . .
C9 C 0.1237(3) -0.1252(5) 0.6690(3) 0.0806(17) Uani 1 1 d . . .
H9A H 0.0703 -0.1596 0.6744 0.121 Uiso 1 1 calc R . .
H9B H 0.1593 -0.2072 0.6787 0.121 Uiso 1 1 calc R . .
H9C H 0.1316 -0.0917 0.6234 0.121 Uiso 1 1 calc R . .
C10 C 0.1326(3) -0.0505(6) 0.7877(2) 0.0887(19) Uani 1 1 d . . .
H10A H 0.1386 0.0348 0.8175 0.133 Uiso 1 1 calc R . .
H10B H 0.1733 -0.1237 0.7968 0.133 Uiso 1 1 calc R . .
H10C H 0.0819 -0.0963 0.7948 0.133 Uiso 1 1 calc R . .
C11 C 0.0494(3) 0.4143(5) 0.8692(2) 0.0531(13) Uani 1 1 d . . .
C12 C 0.0836(3) 0.3444(6) 0.9311(3) 0.0897(19) Uani 1 1 d . . .
H12A H 0.0418 0.3152 0.9611 0.135 Uiso 1 1 calc R . .
H12B H 0.1173 0.4168 0.9532 0.135 Uiso 1 1 calc R . .
H12C H 0.1138 0.2562 0.9189 0.135 Uiso 1 1 calc R . .
C13 C 0.0001(3) 0.5445(5) 0.8885(3) 0.0982(19) Uani 1 1 d . . .
H13A H -0.0244 0.5864 0.8490 0.147 Uiso 1 1 calc R . .
H13B H 0.0323 0.6206 0.9096 0.147 Uiso 1 1 calc R . .
H13C H -0.0399 0.5115 0.9195 0.147 Uiso 1 1 calc R . .
C14 C 0.1154(3) 0.4668(7) 0.8245(3) 0.111(2) Uani 1 1 d . . .
H14A H 0.1455 0.3805 0.8097 0.167 Uiso 1 1 calc R . .
H14B H 0.1491 0.5348 0.8491 0.167 Uiso 1 1 calc R . .
H14C H 0.0940 0.5186 0.7860 0.167 Uiso 1 1 calc R . .

loop_
_atom_site_aniso_label
_atom_site_aniso_U_11
_atom_site_aniso_U_22
_atom_site_aniso_U_33
_atom_site_aniso_U_23
_atom_site_aniso_U_13
_atom_site_aniso_U_12
V1 0.0434(8) 0.0440(7) 0.0388(7) 0.000 0.0096(6) 0.000
B1 0.034(4) 0.034(3) 0.040(3) -0.003(3) -0.001(3) -0.014(3)
N1 0.035(2) 0.043(2) 0.038(2) 0.0021(19) 0.0078(18) 0.003(2)
N2 0.038(2) 0.046(2) 0.038(2) -0.0048(18) 0.012(2) -0.006(2)
C1 0.026(3) 0.046(3) 0.032(3) 0.002(3) 0.001(2) 0.003(3)
C2 0.050(4) 0.072(4) 0.047(3) 0.010(3) 0.004(3) -0.007(3)
C3 0.043(4) 0.102(5) 0.072(4) 0.039(4) 0.010(3) -0.005(3)
C4 0.057(4) 0.112(5) 0.043(4) 0.010(4) 0.014(3) 0.031(4)
C5 0.067(4) 0.088(5) 0.056(4) -0.016(3) -0.005(3) 0.015(4)
C6 0.050(3) 0.073(4) 0.036(3) -0.011(3) 0.010(3) 0.003(3)
C7 0.039(3) 0.052(3) 0.049(3) 0.006(3) 0.005(2) 0.007(3)
C8 0.047(4) 0.087(4) 0.092(4) 0.014(3) -0.002(3) 0.008(3)
C9 0.071(4) 0.057(4) 0.114(5) -0.015(4) -0.021(3) 0.020(3)
C10 0.080(4) 0.119(5) 0.067(4) 0.039(4) 0.019(3) 0.039(4)
C11 0.055(3) 0.052(3) 0.052(3) -0.011(3) 0.013(3) -0.014(3)
C12 0.080(4) 0.105(5) 0.084(4) -0.006(4) -0.025(4) -0.031(4)
C13 0.095(4) 0.061(4) 0.138(5) -0.042(4) -0.002(4) -0.006(4)
C14 0.106(5) 0.139(6) 0.089(4) -0.038(4) 0.041(4) -0.082(4)

loop_
_atom_type_symbol
_atom_type_description
_atom_type_scat_dispersion_real
_atom_type_scat_dispersion_imag
_atom_type_scat_source
C C 0.0033 0.0016 'International Tables Vol C Tables 4.2.6.8 and 6.1.1.4'
H H 0.0000 0.0000 'International Tables Vol C Tables 4.2.6.8 and 6.1.1.4'
B B 0.0013 0.0007 'International Tables Vol C Tables 4.2.6.8 and 6.1.1.4'
N N 0.0061 0.0033 'International Tables Vol C Tables 4.2.6.8 and 6.1.1.4'
V V 0.3005 0.5294 'International Tables Vol C Tables 4.2.6.8 and 6.1.1.4'

loop_
_geom_angle_atom_site_label_1
_geom_angle_atom_site_label_2
_geom_angle_atom_site_label_3
_geom_angle
_geom_angle_site_symmetry_1
_geom_angle_site_symmetry_3
_geom_angle_publ_flag
N2 V1 N2 127.7(2) . 3_556 ?
N2 V1 N1 78.52(14) . 3_556 ?
N2 V1 N1 126.57(14) 3_556 3_556 ?
N2 V1 N1 126.57(14) . . ?
N2 V1 N1 78.52(14) 3_556 . ?
N1 V1 N1 126.5(2) 3_556 . ?
N2 V1 B1 39.25(15) . 3_556 ?
N2 V1 B1 140.59(16) 3_556 3_556 ?
N1 V1 B1 39.27(15) 3_556 3_556 ?
N1 V1 B1 140.89(16) . 3_556 ?
N2 V1 B1 140.59(16) . . ?
N2 V1 B1 39.25(15) 3_556 . ?
N1 V1 B1 140.89(16) 3_556 . ?
N1 V1 B1 39.27(15) . . ?
B1 V1 B1 179.8(3) 3_556 . ?
N2 B1 N1 106.9(4) 3_556 . ?
N2 B1 C1 127.3(4) 3_556 . ?
N1 B1 C1 125.8(4) . . ?
N2 B1 V1 53.4(2) 3_556 . ?
N1 B1 V1 53.5(2) . . ?
C1 B1 V1 178.9(3) . . ?
B1 N1 C7 131.9(4) . . ?
B1 N1 V1 87.3(3) . . ?
C7 N1 V1 140.8(3) . . ?
B1 N2 C11 131.4(3) 3_556 . ?
B1 N2 V1 87.3(3) 3_556 . ?
C11 N2 V1 141.2(3) . . ?
C6 C1 C2 116.3(4) . . ?
C6 C1 B1 122.2(4) . . ?
C2 C1 B1 121.4(4) . . ?
C1 C2 C3 121.4(5) . . ?
C4 C3 C2 119.3(5) . . ?
C5 C4 C3 120.1(5) . . ?
C4 C5 C6 119.8(5) . . ?
C5 C6 C1 123.1(5) . . ?
N1 C7 C8 110.6(4) . . ?
N1 C7 C9 110.0(4) . . ?
C8 C7 C9 109.6(4) . . ?
N1 C7 C10 107.4(4) . . ?
C8 C7 C10 108.9(4) . . ?
C9 C7 C10 110.3(4) . . ?
N2 C11 C13 111.0(4) . . ?
N2 C11 C12 110.5(4) . . ?
C13 C11 C12 109.2(4) . . ?
N2 C11 C14 107.4(4) . . ?
C13 C11 C14 109.8(4) . . ?
C12 C11 C14 108.9(4) . . ?

loop_
_geom_bond_atom_site_label_1
_geom_bond_atom_site_label_2
_geom_bond_distance
_geom_bond_site_symmetry_2
_geom_bond_publ_flag
V1 N2 1.851(3) . ?
V1 N2 1.851(3) 3_556 ?
V1 N1 1.853(3) 3_556 ?
V1 N1 1.853(3) . ?
V1 B1 2.303(5) 3_556 ?
V1 B1 2.303(5) . ?
B1 N2 1.459(6) 3_556 ?
B1 N1 1.460(5) . ?
B1 C1 1.574(6) . ?
N1 C7 1.471(5) . ?
N2 B1 1.459(6) 3_556 ?
N2 C11 1.468(5) . ?
C1 C6 1.373(5) . ?
C1 C2 1.383(5) . ?
C2 C3 1.407(6) . ?
C3 C4 1.369(7) . ?
C4 C5 1.357(7) . ?
C5 C6 1.372(6) . ?
C7 C8 1.511(6) . ?
C7 C9 1.512(6) . ?
C7 C10 1.535(5) . ?
C11 C13 1.498(6) . ?
C11 C12 1.521(6) . ?
C11 C14 1.532(6) . ?
